data_7020050
loop_
_publ_author_name
'Ca\~nellas, Pablo'
'Bauz\'a, Antonio'
'Garc\'ia-Raso, Angel'
'Fiol, Juan J.'
'Dey\`a, Pere M'
'Molins, Elies'
'Mata, Ignasi'
'Frontera, Antonio'

_publ_section_title
;
 Synthesis, X-ray characterization and computational studies of Cu(ii)
 complexes of N-pyrazolyl pyrimidine.
;
_journal_issue 36
_journal_name_full 'Dalton transactions (Cambridge, England : 2003)'
_journal_page_first 11161
_journal_page_last 11169
_journal_paper_doi 10.1039/c2dt31162c
_journal_volume 41
_journal_year 2012
_chemical_compound_source 'synthesis as described'
_chemical_formula_moiety 'C7 H6 Cu1 N6 O6'
_chemical_formula_sum 'C7 H6 Cu N6 O6'
_chemical_formula_weight 333.72
_chemical_name_systematic
;
?
;
_space_group_IT_number 14
_symmetry_cell_setting monoclinic
_symmetry_Int_Tables_number 14
_symmetry_space_group_name_Hall '-P 2yn'
_symmetry_space_group_name_H-M 'P 1 21/n 1'
_atom_sites_solution_hydrogens geom
_atom_sites_solution_primary direct
_atom_sites_solution_secondary difmap
_audit_conform_dict_location ftp://ftp.iucr.org/pub/cif_core.dic
_audit_conform_dict_name cif_core.dic
_audit_conform_dict_version 2.4
_audit_creation_date 2012-05-23T20:18:12-00:00
_audit_creation_method 'WinGX routine CIF_UPDATE'
_cell_angle_alpha 90
_cell_angle_beta 104.23(3)
_cell_angle_gamma 90
_cell_formula_units_Z 4
_cell_length_a 11.148(3)
_cell_length_b 7.071(2)
_cell_length_c 14.751(14)
_cell_measurement_reflns_used 25
_cell_measurement_temperature 293(2)
_cell_measurement_theta_max 18.3
_cell_measurement_theta_min 9.4
_cell_measurement_wavelength 0.71073
_cell_volume 1127.1(12)
_computing_cell_refinement 'CAD4 Express (Enraf Nonius, 1994)'
_computing_data_collection 'CAD4 Express (Enraf Nonius, 1994)'
_computing_data_reduction 'XCAD4 (Harms & Wocadlo, 1995)'
_computing_molecular_graphics 'Ortep-3 for Windows (Farrugia, 1997)'
_computing_publication_material 'WinGX publication routines (Farrugia, 1999)'
_computing_structure_refinement 'SHELXL-97 (Sheldrick, 1997)'
_diffrn_ambient_temperature 293(2)
_diffrn_detector 'scintillation LiI'
_diffrn_detector_dtime 1.195
_diffrn_measured_fraction_theta_full 1
_diffrn_measured_fraction_theta_max 1
_diffrn_measurement_device '\k-geometry diffractometer'
_diffrn_measurement_device_type 'Enraf Nonius CAD4'
_diffrn_measurement_method 'non-profiled \w scans'
_diffrn_orient_matrix_type
;
x-axis points to radiation source
the matrix is specified in reciprocal space
;
_diffrn_orient_matrix_UB_11 0.024488
_diffrn_orient_matrix_UB_12 -0.117725
_diffrn_orient_matrix_UB_13 0.037396
_diffrn_orient_matrix_UB_21 0.089116
_diffrn_orient_matrix_UB_22 0.029005
_diffrn_orient_matrix_UB_23 0.004609
_diffrn_orient_matrix_UB_31 0.004334
_diffrn_orient_matrix_UB_32 0.072714
_diffrn_orient_matrix_UB_33 0.058779
_diffrn_radiation_monochromator graphite
_diffrn_radiation_probe x-ray
_diffrn_radiation_type MoK\a
_diffrn_radiation_wavelength 0.71073
_diffrn_reflns_av_R_equivalents 0.0318
_diffrn_reflns_av_unetI/netI 0.0422
_diffrn_reflns_limit_h_max 13
_diffrn_reflns_limit_h_min -13
_diffrn_reflns_limit_k_max 8
_diffrn_reflns_limit_k_min -8
_diffrn_reflns_limit_l_max 18
_diffrn_reflns_limit_l_min 0
_diffrn_reflns_number 4600
_diffrn_reflns_theta_full 25.99
_diffrn_reflns_theta_max 25.99
_diffrn_reflns_theta_min 2.06
_diffrn_source 'Enraf Nonius FR590'
_diffrn_standards_decay_% 1
_diffrn_standards_interval_time 60
_diffrn_standards_number 2
_exptl_absorpt_coefficient_mu 1.979
_exptl_absorpt_correction_T_max 0.7285
_exptl_absorpt_correction_T_min 0.7201
_exptl_absorpt_correction_type numerical
_exptl_absorpt_process_details
;
Cylindrical absorption correction by Gaussian integration.
NEEDLE absorption correction in WinGX (Farrugia, 1999).
Reported Tmax/Tmin includes volume correction.
;
_exptl_crystal_colour blue
_exptl_crystal_density_diffrn 1.967
_exptl_crystal_density_method 'not measured'
_exptl_crystal_description prims
_exptl_crystal_F_000 668
_exptl_crystal_size_max 0.6
_exptl_crystal_size_mid 0.15
_exptl_crystal_size_min 0.12
_refine_diff_density_max 0.324
_refine_diff_density_min -0.422
_refine_diff_density_rms 0.073
_refine_ls_extinction_method none
_refine_ls_goodness_of_fit_ref 1.011
_refine_ls_hydrogen_treatment constr
_refine_ls_matrix_type full
_refine_ls_number_parameters 181
_refine_ls_number_reflns 2216
_refine_ls_number_restraints 0
_refine_ls_restrained_S_all 1.011
_refine_ls_R_factor_all 0.0572
_refine_ls_R_factor_gt 0.03
_refine_ls_shift/su_max 0.001
_refine_ls_shift/su_mean 0
_refine_ls_structure_factor_coef Fsqd
_refine_ls_weighting_details 'calc w=1/[\s^2^(Fo^2^)+(0.0490P)^2^+0.0488P] where P=(Fo^2^+2Fc^2^)/3'
_refine_ls_weighting_scheme calc
_refine_ls_wR_factor_gt 0.0742
_refine_ls_wR_factor_ref 0.0834
_reflns_number_gt 1632
_reflns_number_total 2216
_reflns_threshold_expression >2sigma(I)
_cod_data_source_file c2dt31162c.txt
_cod_data_source_block pm163
_cod_database_code 7020050

loop_
_symmetry_equiv_pos_as_xyz
'x, y, z'
'-x+1/2, y+1/2, -z+1/2'
'-x, -y, -z'
'x-1/2, -y-1/2, z-1/2'

loop_
_atom_site_label
_atom_site_type_symbol
_atom_site_fract_x
_atom_site_fract_y
_atom_site_fract_z
_atom_site_U_iso_or_equiv
_atom_site_adp_type
_atom_site_occupancy
_atom_site_symmetry_multiplicity
_atom_site_calc_flag
_atom_site_refinement_flags
C3 C 1.0865(3) -0.2376(5) 0.5558(2) 0.0379(7) Uani 1 1 d .
H3 H 1.0832 -0.3292 0.51 0.046 Uiso 1 1 calc R
C4 C 1.1902(3) -0.1540(5) 0.6087(2) 0.0413(8) Uani 1 1 d .
H4 H 1.2715 -0.1761 0.6063 0.05 Uiso 1 1 calc R
C5 C 1.1491(3) -0.0279(5) 0.6677(2) 0.0367(7) Uani 1 1 d .
H5 H 1.2006 0.0483 0.7121 0.044 Uiso 1 1 calc R
C7 C 0.8618(3) -0.1969(4) 0.5540(2) 0.0296(6) Uani 1 1 d .
C9 C 0.7006(3) -0.3458(5) 0.4626(2) 0.0448(8) Uani 1 1 d .
H9 H 0.667 -0.4282 0.4139 0.054 Uiso 1 1 calc R
C10 C 0.6220(3) -0.2596(5) 0.5080(2) 0.0406(8) Uani 1 1 d .
H10 H 0.5375 -0.2847 0.4919 0.049 Uiso 1 1 calc R
C11 C 0.6721(3) -0.1358(4) 0.5776(2) 0.0352(7) Uani 1 1 d .
H11 H 0.621 -0.0744 0.6094 0.042 Uiso 1 1 calc R
N1 N 1.0268(2) -0.0316(3) 0.65181(17) 0.0310(6) Uani 1 1 d .
N2 N 0.9889(2) -0.1614(3) 0.58271(17) 0.0311(6) Uani 1 1 d .
N6 N 0.7945(2) -0.1008(3) 0.60103(17) 0.0293(5) Uani 1 1 d .
N8 N 0.8232(3) -0.3177(4) 0.48486(18) 0.0398(7) Uani 1 1 d .
N9 N 0.6773(2) 0.3138(4) 0.65053(17) 0.0324(6) Uani 1 1 d .
N10 N 1.0024(2) 0.4214(4) 0.7370(2) 0.0381(6) Uani 1 1 d .
O1 O 0.74512(19) 0.2202(3) 0.71911(13) 0.0370(5) Uani 1 1 d .
O2 O 0.59994(19) 0.4255(3) 0.66746(15) 0.0399(5) Uani 1 1 d .
O3 O 0.6893(2) 0.2885(3) 0.57087(14) 0.0428(6) Uani 1 1 d .
O4 O 1.00146(19) 0.2620(3) 0.77860(14) 0.0380(5) Uani 1 1 d .
O5 O 0.9468(3) 0.4340(4) 0.65419(18) 0.0599(7) Uani 1 1 d .
O6 O 1.0559(3) 0.5554(4) 0.7822(2) 0.0704(9) Uani 1 1 d .
Cu1 Cu 0.88928(3) 0.08597(5) 0.69379(2) 0.02930(13) Uani 1 1 d .

loop_
_atom_site_aniso_label
_atom_site_aniso_U_11
_atom_site_aniso_U_22
_atom_site_aniso_U_33
_atom_site_aniso_U_23
_atom_site_aniso_U_13
_atom_site_aniso_U_12
C3 0.0452(19) 0.0321(17) 0.0413(18) -0.0011(14) 0.0197(15) 0.0066(15)
C4 0.0329(17) 0.0403(18) 0.054(2) 0.0038(16) 0.0166(15) 0.0054(15)
C5 0.0289(15) 0.0383(18) 0.0427(18) -0.0013(14) 0.0082(14) -0.0018(13)
C7 0.0346(16) 0.0230(15) 0.0301(16) 0.0045(12) 0.0059(13) 0.0004(13)
C9 0.052(2) 0.0331(17) 0.0414(19) -0.0066(15) -0.0036(16) -0.0060(16)
C10 0.0325(16) 0.0410(18) 0.0423(18) 0.0036(15) -0.0022(14) -0.0075(15)
C11 0.0301(16) 0.0373(18) 0.0368(18) 0.0055(14) 0.0056(13) -0.0021(13)
N1 0.0290(13) 0.0302(13) 0.0347(14) -0.0059(11) 0.0097(11) -0.0033(11)
N2 0.0330(13) 0.0267(12) 0.0353(14) -0.0019(11) 0.0114(11) 0.0017(11)
N6 0.0287(12) 0.0299(13) 0.0291(12) 0.0006(11) 0.0066(10) -0.0028(11)
N8 0.0453(16) 0.0326(15) 0.0378(15) -0.0050(12) 0.0034(13) -0.0005(13)
N9 0.0304(13) 0.0302(14) 0.0349(15) -0.0048(11) 0.0047(11) 0.0000(11)
N10 0.0312(14) 0.0367(15) 0.0468(16) -0.0059(14) 0.0105(12) -0.0028(13)
O1 0.0339(11) 0.0452(13) 0.0294(11) -0.0002(10) 0.0032(9) 0.0108(10)
O2 0.0345(11) 0.0398(13) 0.0427(13) -0.0080(10) 0.0043(10) 0.0106(10)
O3 0.0523(14) 0.0463(14) 0.0306(12) -0.0003(10) 0.0118(11) 0.0097(11)
O4 0.0371(12) 0.0340(12) 0.0401(12) -0.0010(10) 0.0039(10) -0.0039(10)
O5 0.0782(19) 0.0540(16) 0.0471(16) 0.0083(13) 0.0145(14) -0.0101(14)
O6 0.0645(18) 0.0386(15) 0.095(2) -0.0151(14) -0.0062(16) -0.0142(14)
Cu1 0.0270(2) 0.0303(2) 0.0306(2) -0.00456(16) 0.00720(14) -0.00042(16)

loop_
_atom_type_symbol
_atom_type_description
_atom_type_scat_dispersion_real
_atom_type_scat_dispersion_imag
_atom_type_scat_source
C C 0.0033 0.0016 'International Tables Vol C Tables 4.2.6.8 and 6.1.1.4'
H H 0 0 'International Tables Vol C Tables 4.2.6.8 and 6.1.1.4'
N N 0.0061 0.0033 'International Tables Vol C Tables 4.2.6.8 and 6.1.1.4'
O O 0.0106 0.006 'International Tables Vol C Tables 4.2.6.8 and 6.1.1.4'
Cu Cu 0.3201 1.2651 'International Tables Vol C Tables 4.2.6.8 and 6.1.1.4'

loop_
_geom_angle_atom_site_label_1
_geom_angle_atom_site_label_2
_geom_angle_atom_site_label_3
_geom_angle
_geom_angle_site_symmetry_3
N2 C3 C4 106.8(3) .
N2 C3 H3 126.6 .
C4 C3 H3 126.6 .
C3 C4 C5 105.8(3) .
C3 C4 H4 127.1 .
C5 C4 H4 127.1 .
N1 C5 C4 110.9(3) .
N1 C5 H5 124.5 .
C4 C5 H5 124.5 .
N8 C7 N6 128.0(3) .
N8 C7 N2 117.7(3) .
N6 C7 N2 114.2(2) .
N8 C9 C10 123.4(3) .
N8 C9 H9 118.3 .
C10 C9 H9 118.3 .
C11 C10 C9 117.5(3) .
C11 C10 H10 121.2 .
C9 C10 H10 121.2 .
N6 C11 C10 121.0(3) .
N6 C11 H11 119.5 .
C10 C11 H11 119.5 .
C5 N1 N2 105.3(2) .
C5 N1 Cu1 141.3(2) .
N2 N1 Cu1 113.41(18) .
C3 N2 N1 111.3(2) .
C3 N2 C7 131.7(3) .
N1 N2 C7 117.0(2) .
C7 N6 C11 116.0(3) .
C7 N6 Cu1 115.01(19) .
C11 N6 Cu1 128.9(2) .
C7 N8 C9 113.9(3) .
O3 N9 O2 122.1(3) .
O3 N9 O1 119.7(2) .
O2 N9 O1 118.2(2) .
O6 N10 O5 122.9(3) .
O6 N10 O4 118.6(3) .
O5 N10 O4 118.4(3) .
N9 O1 Cu1 116.46(17) .
N9 O2 Cu1 127.05(18) 2_656
N10 O4 Cu1 109.16(18) .
N1 Cu1 O4 92.54(10) .
N1 Cu1 O1 172.29(9) .
O4 Cu1 O1 89.74(9) .
N1 Cu1 N6 80.10(10) .
O4 Cu1 N6 172.52(9) .
O1 Cu1 N6 97.37(9) .
N1 Cu1 O2 101.25(10) 2_646
O4 Cu1 O2 82.07(9) 2_646
O1 Cu1 O2 86.35(9) 2_646
N6 Cu1 O2 100.62(10) 2_646

loop_
_geom_bond_atom_site_label_1
_geom_bond_atom_site_label_2
_geom_bond_distance
_geom_bond_site_symmetry_2
C3 N2 1.358(4) .
C3 C4 1.361(5) .
C3 H3 0.93 .
C4 C5 1.399(5) .
C4 H4 0.93 .
C5 N1 1.325(4) .
C5 H5 0.93 .
C7 N8 1.318(4) .
C7 N6 1.328(4) .
C7 N2 1.398(4) .
C9 N8 1.340(4) .
C9 C10 1.369(5) .
C9 H9 0.93 .
C10 C11 1.359(4) .
C10 H10 0.93 .
C11 N6 1.346(4) .
C11 H11 0.93 .
N1 N2 1.359(3) .
N1 Cu1 1.973(2) .
N6 Cu1 2.005(2) .
N9 O3 1.228(3) .
N9 O2 1.239(3) .
N9 O1 1.287(3) .
N10 O6 1.225(3) .
N10 O5 1.230(4) .
N10 O4 1.285(3) .
O1 Cu1 1.979(2) .
O2 Cu1 2.317(3) 2_656
O4 Cu1 1.977(2) .
Cu1 O2 2.317(3) 2_646
